data_7717792
loop_
_publ_author_name
'Kanhanond, Narongchai'
'Chumsaeng, Phongnarin'
'Namuangruk, Supawadee'
'Phomphrai, Khamphee'

_publ_section_title
;
 Bimetallic constrained aluminum alkoxide complex for ring-opening
 polymerization of cyclic esters: activity enhancement via cationic
 activation
;
_journal_name_full 'Dalton Transactions'
_journal_paper_doi 10.1039/D4DT02849J
_journal_year 2025
_chemical_formula_moiety 'C74 H106 Al2 N4 O6'
_chemical_formula_sum 'C74 H106 Al2 N4 O6'
_chemical_formula_weight 1201.58
_chemical_properties_physical Air-sensitive,Moisture-sensitive
_space_group_crystal_system triclinic
_space_group_IT_number 2
_space_group_name_Hall '-P 1'
_space_group_name_H-M_alt 'P -1'
_atom_sites_solution_hydrogens geom
_atom_sites_solution_primary dual
_audit_creation_date 2024-03-27
_audit_creation_method
;
Olex2 1.5
(compiled 2024.02.16 svn.r378c4104 for OlexSys, GUI svn.r6928)
;
_audit_update_record
;
2024-09-27 deposited with the CCDC.	2024-12-27 downloaded from the CCDC.
;
_cell_angle_alpha 84.610(3)
_cell_angle_beta 68.229(2)
_cell_angle_gamma 60.173(2)
_cell_formula_units_Z 2
_cell_length_a 14.8016(11)
_cell_length_b 14.8762(11)
_cell_length_c 19.8231(14)
_cell_measurement_reflns_used 9751
_cell_measurement_temperature 100.0
_cell_measurement_theta_max 72.12
_cell_measurement_theta_min 2.42
_cell_volume 3494.3(5)
_computing_cell_refinement 'SAINT V8.40A (Bruker, 2019)'
_computing_data_reduction 'SAINT V8.40A (Bruker, 2019)'
_computing_molecular_graphics 'Olex2 1.5 (Dolomanov et al., 2009)'
_computing_publication_material 'Olex2 1.5 (Dolomanov et al., 2009)'
_computing_structure_refinement 'SHELXL 2019/2 (Sheldrick, 2015)'
_computing_structure_solution 'SHELXT 2014/5 (Sheldrick, 2014)'
_diffrn_ambient_temperature 100.0
_diffrn_measured_fraction_theta_full 0.999
_diffrn_measured_fraction_theta_max 0.999
_diffrn_measurement_device_type 'Bruker APEX-II CCD'
_diffrn_measurement_method '\f and \w scans'
_diffrn_radiation_type CuK\a
_diffrn_radiation_wavelength 1.54178
_diffrn_reflns_av_R_equivalents 0.0416
_diffrn_reflns_av_unetI/netI 0.0282
_diffrn_reflns_Laue_measured_fraction_full 0.999
_diffrn_reflns_Laue_measured_fraction_max 0.999
_diffrn_reflns_limit_h_max 18
_diffrn_reflns_limit_h_min -18
_diffrn_reflns_limit_k_max 18
_diffrn_reflns_limit_k_min -18
_diffrn_reflns_limit_l_max 22
_diffrn_reflns_limit_l_min -24
_diffrn_reflns_number 107461
_diffrn_reflns_point_group_measured_fraction_full 0.999
_diffrn_reflns_point_group_measured_fraction_max 0.999
_diffrn_reflns_theta_full 67.679
_diffrn_reflns_theta_max 70.068
_diffrn_reflns_theta_min 2.415
_diffrn_source_current 1.0
_diffrn_source_power 0.05
_diffrn_source_voltage 50.0
_diffrn_standards_number 0
_exptl_absorpt_coefficient_mu 0.783
_exptl_absorpt_correction_T_max 0.7536
_exptl_absorpt_correction_T_min 0.6904
_exptl_absorpt_correction_type multi-scan
_exptl_absorpt_process_details
;
SADABS-2016/2 (Bruker,2016/2) was used for absorption correction.
wR2(int) was 0.0913 before and 0.0606 after correction.
The Ratio of minimum to maximum transmission is 0.9161.
The \l/2 correction factor is Not present.
;
_exptl_crystal_colour yellow
_exptl_crystal_colour_primary yellow
_exptl_crystal_density_diffrn 1.142
_exptl_crystal_description Flake
_exptl_crystal_F_000 1304
_exptl_crystal_recrystallization_method 'Re-crystallisation from solvent: DCM, Hexane'
_exptl_crystal_size_max 0.42
_exptl_crystal_size_mid 0.22
_exptl_crystal_size_min 0.172
_refine_diff_density_max 0.833
_refine_diff_density_min -0.365
_refine_diff_density_rms 0.059
_refine_ls_extinction_method none
_refine_ls_goodness_of_fit_ref 1.060
_refine_ls_hydrogen_treatment constr
_refine_ls_matrix_type full
_refine_ls_number_parameters 851
_refine_ls_number_reflns 13234
_refine_ls_number_restraints 292
_refine_ls_restrained_S_all 1.051
_refine_ls_R_factor_all 0.0656
_refine_ls_R_factor_gt 0.0603
_refine_ls_shift/su_max 0.000
_refine_ls_shift/su_mean 0.000
_refine_ls_structure_factor_coef Fsqd
_refine_ls_weighting_details 'w=1/[\s^2^(Fo^2^)+(0.0812P)^2^+2.9870P] where P=(Fo^2^+2Fc^2^)/3'
_refine_ls_weighting_scheme calc
_refine_ls_wR_factor_gt 0.1618
_refine_ls_wR_factor_ref 0.1666
_reflns_Friedel_coverage 0.000
_reflns_number_gt 11813
_reflns_number_total 13234
_reflns_threshold_expression 'I > 2\s(I)'
_cod_data_source_file d4dt02849j3.cif
_cod_data_source_block p-1
_cod_original_cell_volume 3494.3(4)
_cod_database_code 7717792
_shelx_shelxl_version_number 2019/2
_shelx_space_group_comment
;
The symmetry employed for this shelxl refinement is uniquely defined
by the following loop, which should always be used as a source of
symmetry information in preference to the above space-group names.
They are only intended as comments.
;
_shelx_estimated_absorpt_t_max 0.877
_shelx_estimated_absorpt_t_min 0.735
_olex2_refinement_description
;
1. Fixed Uiso
 At 1.2 times of:
  All C(H) groups, All C(H,H) groups
 At 1.5 times of:
  All C(H,H,H) groups
2. Restrained distances
 C69-C70 \\sim C69A-C70A
 with sigma of 0.02
 C69-C71 \\sim C69A-C71A
 with sigma of 0.02
 C72-C74 \\sim C72A-C74A
 with sigma of 0.02
 C72-C73 \\sim C72A-C73A
 with sigma of 0.02
3. Rigid bond restraints
 All non-hydrogen atoms
 with sigma for 1-2 distances of 0.01 and sigma for 1-3 distances of 0.01
4. Uiso/Uaniso restraints and constraints
C71 \\sim C71A \\sim C73 \\sim C73A: within 1.7A with sigma of 0.04 and sigma
for terminal atoms of 0.08 within 1.7A
C70 \\sim C70A: within 1.7A with sigma of 0.04 and sigma for terminal atoms of
0.08 within 1.7A
C74 \\sim C74A: within 1.7A with sigma of 0.04 and sigma for terminal atoms of
0.08 within 1.7A
Uanis(C74A) = Uanis(C72A)
Uanis(C71) = Uanis(C69)
5. Others
 Sof(C69A)=Sof(H69A)=Sof(C70A)=Sof(H70D)=Sof(H70E)=Sof(H70F)=Sof(C71A)=
 Sof(H71D)=Sof(H71E)=Sof(H71F)=1-FVAR(1)
 Sof(C69)=Sof(H69)=Sof(C70)=Sof(H70A)=Sof(H70B)=Sof(H70C)=Sof(C71)=Sof(H71A)=
 Sof(H71B)=Sof(H71C)=FVAR(1)
 Sof(C74A)=Sof(H74D)=Sof(H74E)=Sof(H74F)=Sof(C72A)=Sof(H72A)=Sof(C73A)=
 Sof(H73D)=Sof(H73E)=Sof(H73F)=1-FVAR(2)
 Sof(C73)=Sof(H73A)=Sof(H73B)=Sof(H73C)=Sof(C72)=Sof(H72)=Sof(C74)=Sof(H74A)=
 Sof(H74B)=Sof(H74C)=FVAR(2)
6.a Ternary CH refined with riding coordinates:
 C69(H69), C72(H72), C69A(H69A), C72A(H72A)
6.b Secondary CH2 refined with riding coordinates:
 C38(H38A,H38B), C21(H21A,H21B), C4(H4A,H4B), C55(H55A,H55B), C22(H22A,H22B),
 C39(H39A,H39B), C56(H56A,H56B), C5(H5A,H5B)
6.c Aromatic/amide H refined with riding coordinates:
 C25(H25), C42(H42), C59(H59), C8(H8)
6.d Idealised Me refined as rotating group:
 C46(H46A,H46B,H46C), C28(H28A,H28B,H28C), C32(H32A,H32B,H32C), C51(H51A,H51B,
 H51C), C47(H47A,H47B,H47C), C30(H30A,H30B,H30C), C11(H11A,H11B,H11C), C62(H62A,
 H62B,H62C), C29(H29A,H29B,H29C), C45(H45A,H45B,H45C), C12(H12A,H12B,H12C),
 C13(H13A,H13B,H13C), C64(H64A,H64B,H64C), C17(H17A,H17B,H17C), C66(H66A,H66B,
 H66C), C63(H63A,H63B,H63C), C67(H67A,H67B,H67C), C16(H16A,H16B,H16C), C50(H50A,
 H50B,H50C), C34(H34A,H34B,H34C), C68(H68A,H68B,H68C), C15(H15A,H15B,H15C),
 C33(H33A,H33B,H33C), C49(H49A,H49B,H49C), C73(H73A,H73B,H73C), C70(H70A,H70B,
 H70C), C74(H74A,H74B,H74C), C71(H71A,H71B,H71C), C70A(H70D,H70E,H70F),
 C71A(H71D,H71E,H71F), C74A(H74D,H74E,H74F), C73A(H73D,H73E,H73F)
;
_olex2_submission_special_instructions 'No special instructions were received'

loop_
_space_group_symop_operation_xyz
'x, y, z'
'-x, -y, -z'

loop_
_atom_site_label
_atom_site_type_symbol
_atom_site_fract_x
_atom_site_fract_y
_atom_site_fract_z
_atom_site_U_iso_or_equiv
_atom_site_adp_type
_atom_site_occupancy
_atom_site_site_symmetry_order
_atom_site_calc_flag
_atom_site_refinement_flags_posn
_atom_site_refinement_flags_adp
_atom_site_refinement_flags_occupancy
_atom_site_disorder_assembly
_atom_site_disorder_group
Al1 Al 0.54948(5) 0.10360(5) 0.69032(3) 0.02769(15) Uani 1 1 d . U . . .
Al2 Al 0.34345(5) 0.39639(5) 0.80966(3) 0.02766(15) Uani 1 1 d . U . . .
O3 O 0.50061(11) 0.02038(11) 0.67911(7) 0.0281(3) Uani 1 1 d . U . . .
O2 O 0.20003(11) 0.47981(11) 0.82089(7) 0.0281(3) Uani 1 1 d . U . . .
O4 O 0.31472(12) 0.43989(12) 0.90263(8) 0.0310(3) Uani 1 1 d . U . . .
O1 O 0.65714(11) 0.06006(12) 0.59746(8) 0.0310(3) Uani 1 1 d . U . . .
O5 O 0.63146(12) 0.07633(14) 0.74079(8) 0.0417(4) Uani 1 1 d . U . . .
O6 O 0.44864(13) 0.42360(14) 0.75926(8) 0.0412(4) Uani 1 1 d . U . . .
N2 N 0.36903(14) 0.32858(13) 0.71114(9) 0.0279(4) Uani 1 1 d . U . . .
N3 N 0.40877(14) 0.17134(13) 0.78887(9) 0.0279(4) Uani 1 1 d . U . . .
N1 N 0.47975(14) 0.24930(14) 0.66584(9) 0.0293(4) Uani 1 1 d . U . . .
N4 N 0.39484(14) 0.25069(14) 0.83416(9) 0.0293(4) Uani 1 1 d . U . . .
C35 C 0.40979(16) 0.01129(16) 0.71173(10) 0.0253(4) Uani 1 1 d . U . . .
C19 C 0.17442(17) 0.41918(16) 0.72704(10) 0.0271(4) Uani 1 1 d . U . . .
C18 C 0.13286(16) 0.48867(16) 0.78826(10) 0.0253(4) Uani 1 1 d . U . . .
C20 C 0.29059(17) 0.34236(16) 0.69019(10) 0.0279(4) Uani 1 1 d . U . . .
C36 C 0.32053(16) 0.08093(16) 0.77301(10) 0.0275(4) Uani 1 1 d . U . . .
C26 C 0.01801(17) 0.56644(16) 0.81232(10) 0.0267(4) Uani 1 1 d . U . . .
C24 C -0.00465(17) 0.49300(17) 0.71503(11) 0.0297(4) Uani 1 1 d . U . . .
C25 C -0.04446(17) 0.56461(17) 0.77460(11) 0.0291(4) Uani 1 1 d . U . . .
H25 H -0.121508 0.617045 0.790906 0.035 Uiso 1 1 calc R U . . .
C37 C 0.32312(16) 0.15764(16) 0.80981(10) 0.0281(4) Uani 1 1 d . U . . .
C41 C 0.20322(17) 0.00717(17) 0.78504(11) 0.0299(4) Uani 1 1 d . U . . .
C40 C 0.21863(16) 0.08128(17) 0.80903(11) 0.0302(4) Uani 1 1 d . U . . .
C42 C 0.29487(17) -0.06472(16) 0.72541(11) 0.0290(4) Uani 1 1 d . U . . .
H42 H 0.286672 -0.117320 0.709095 0.035 Uiso 1 1 calc R U . . .
C23 C 0.10896(18) 0.41867(17) 0.69097(11) 0.0302(4) Uani 1 1 d . U . . .
C52 C 0.36168(17) 0.38978(18) 0.94934(11) 0.0312(4) Uani 1 1 d . U . . .
C60 C 0.35137(17) 0.43909(18) 1.01223(11) 0.0330(5) Uani 1 1 d . U . . .
C27 C -0.03579(17) 0.64855(17) 0.87750(11) 0.0311(4) Uani 1 1 d . U . . .
C43 C 0.39677(16) -0.06656(16) 0.68774(10) 0.0268(4) Uani 1 1 d . U . . .
C44 C 0.49028(17) -0.14859(17) 0.62244(11) 0.0312(4) Uani 1 1 d . U . . .
C3 C 0.53363(18) 0.28438(18) 0.61288(11) 0.0340(5) Uani 1 1 d . U . . .
C54 C 0.43078(17) 0.21577(18) 0.88718(11) 0.0339(5) Uani 1 1 d . U . . .
C2 C 0.64372(18) 0.21937(18) 0.55960(11) 0.0348(5) Uani 1 1 d . U . . .
C53 C 0.42287(18) 0.28050(18) 0.94035(11) 0.0349(5) Uani 1 1 d . U . . .
C10 C 0.86952(17) -0.05790(19) 0.46901(12) 0.0352(5) Uani 1 1 d . U . . .
C9 C 0.80262(17) 0.06083(18) 0.48778(11) 0.0332(5) Uani 1 1 d . U . . .
C31 C -0.08336(19) 0.4999(2) 0.67859(12) 0.0389(5) Uani 1 1 d . U . . .
C6 C 0.6807(2) 0.28175(19) 0.51273(12) 0.0401(5) Uani 1 1 d . U . . .
C38 C 0.21437(17) 0.21463(18) 0.87465(11) 0.0337(5) Uani 1 1 d . U . . .
H38A H 0.177490 0.290705 0.871500 0.040 Uiso 1 1 calc R U . . .
H38B H 0.227715 0.201233 0.920902 0.040 Uiso 1 1 calc R U . . .
C46 C 0.51088(19) -0.09304(19) 0.55424(11) 0.0372(5) Uani 1 1 d . U . . .
H46A H 0.442845 -0.057171 0.542882 0.056 Uiso 1 1 calc R U . . .
H46B H 0.573151 -0.144323 0.512915 0.056 Uiso 1 1 calc R U . . .
H46C H 0.529826 -0.042019 0.563203 0.056 Uiso 1 1 calc R U . . .
C1 C 0.70069(17) 0.11039(18) 0.55058(11) 0.0308(4) Uani 1 1 d . U . . .
C61 C 0.28058(19) 0.55800(19) 1.03097(12) 0.0353(5) Uani 1 1 d . U . . .
C57 C 0.47524(19) 0.2182(2) 0.98726(13) 0.0405(5) Uani 1 1 d . U . . .
C21 C 0.30358(18) 0.28543(18) 0.62540(11) 0.0335(5) Uani 1 1 d . U . . .
H21A H 0.339523 0.209368 0.628589 0.040 Uiso 1 1 calc R U . . .
H21B H 0.349631 0.298783 0.579207 0.040 Uiso 1 1 calc R U . . .
C48 C 0.09513(19) 0.0002(2) 0.82137(12) 0.0389(5) Uani 1 1 d . U . . .
C59 C 0.40595(19) 0.3744(2) 1.05660(12) 0.0380(5) Uani 1 1 d . U . . .
H59 H 0.400360 0.408187 1.097517 0.046 Uiso 1 1 calc R U . . .
C8 C 0.83692(19) 0.1256(2) 0.44338(12) 0.0376(5) Uani 1 1 d . U . . .
H8 H 0.905876 0.091779 0.402564 0.045 Uiso 1 1 calc R U . . .
C4 C 0.4906(2) 0.39495(19) 0.59642(13) 0.0415(5) Uani 1 1 d . U . . .
H4A H 0.458624 0.442475 0.641028 0.050 Uiso 1 1 calc R U . . .
H4B H 0.432054 0.416372 0.575870 0.050 Uiso 1 1 calc R U . . .
C28 C -0.02786(19) 0.59303(19) 0.94580(11) 0.0374(5) Uani 1 1 d . U . . .
H28A H -0.071578 0.557427 0.957092 0.056 Uiso 1 1 calc R U . . .
H28B H -0.057839 0.644296 0.987110 0.056 Uiso 1 1 calc R U . . .
H28C H 0.050904 0.541786 0.936943 0.056 Uiso 1 1 calc R U . . .
C32 C -0.20543(19) 0.5828(2) 0.72044(14) 0.0411(5) Uani 1 1 d . U . . .
H32A H -0.229166 0.568238 0.771340 0.062 Uiso 1 1 calc R U . . .
H32B H -0.253512 0.581646 0.697757 0.062 Uiso 1 1 calc R U . . .
H32C H -0.211859 0.651747 0.719049 0.062 Uiso 1 1 calc R U . . .
C7 C 0.7804(2) 0.2355(2) 0.45251(13) 0.0413(5) Uani 1 1 d . U . . .
C55 C 0.4819(2) 0.10513(19) 0.90360(13) 0.0418(5) Uani 1 1 d . U . . .
H55A H 0.541881 0.057641 0.859005 0.050 Uiso 1 1 calc R U . . .
H55B H 0.424387 0.083690 0.924035 0.050 Uiso 1 1 calc R U . . .
C51 C 0.0977(2) -0.0827(2) 0.77954(14) 0.0411(5) Uani 1 1 d . U . . .
H51A H 0.110324 -0.068290 0.728586 0.062 Uiso 1 1 calc R U . . .
H51B H 0.025851 -0.081402 0.802060 0.062 Uiso 1 1 calc R U . . .
H51C H 0.158653 -0.151581 0.781144 0.062 Uiso 1 1 calc R U . . .
C47 C 0.4588(2) -0.2264(2) 0.60690(14) 0.0454(6) Uani 1 1 d . U . . .
H47A H 0.432875 -0.254318 0.652256 0.068 Uiso 1 1 calc R U . . .
H47B H 0.524751 -0.283695 0.570779 0.068 Uiso 1 1 calc R U . . .
H47C H 0.398674 -0.190843 0.587746 0.068 Uiso 1 1 calc R U . . .
C58 C 0.4684(2) 0.2646(2) 1.04746(13) 0.0412(5) Uani 1 1 d . U . . .
C14 C 0.8225(2) 0.2987(2) 0.39592(14) 0.0476(6) Uani 1 1 d . U . . .
C30 C -0.1607(2) 0.7266(2) 0.89304(14) 0.0455(6) Uani 1 1 d . U . . .
H30A H -0.169544 0.753648 0.847517 0.068 Uiso 1 1 calc R U . . .
H30B H -0.187518 0.784437 0.928554 0.068 Uiso 1 1 calc R U . . .
H30C H -0.204509 0.691363 0.912926 0.068 Uiso 1 1 calc R U . . .
C11 C 0.9042(2) -0.1116(2) 0.53161(14) 0.0467(6) Uani 1 1 d . U . . .
H11A H 0.949935 -0.088009 0.541184 0.070 Uiso 1 1 calc R U . . .
H11B H 0.948170 -0.187298 0.518304 0.070 Uiso 1 1 calc R U . . .
H11C H 0.836987 -0.094077 0.575619 0.070 Uiso 1 1 calc R U . . .
C62 C 0.3244(2) 0.6115(2) 0.96845(14) 0.0463(6) Uani 1 1 d . U . . .
H62A H 0.318583 0.594031 0.924321 0.070 Uiso 1 1 calc R U . . .
H62B H 0.403111 0.587755 0.959102 0.070 Uiso 1 1 calc R U . . .
H62C H 0.279508 0.687229 0.981701 0.070 Uiso 1 1 calc R U . . .
C29 C 0.0264(2) 0.71048(19) 0.86213(13) 0.0423(5) Uani 1 1 d . U . . .
H29A H 0.105924 0.662449 0.853304 0.064 Uiso 1 1 calc R U . . .
H29B H -0.006860 0.761414 0.904392 0.064 Uiso 1 1 calc R U . . .
H29C H 0.019761 0.746989 0.818919 0.064 Uiso 1 1 calc R U . . .
C22 C 0.1829(2) 0.3297(2) 0.62941(14) 0.0447(6) Uani 1 1 d . U . . .
H22A H 0.176454 0.355458 0.582600 0.054 Uiso 1 1 calc R U . . .
H22B H 0.160953 0.275412 0.640022 0.054 Uiso 1 1 calc R U . . .
C39 C 0.14192(19) 0.1706(2) 0.87049(14) 0.0444(6) Uani 1 1 d . U . . .
H39A H 0.114353 0.144955 0.917312 0.053 Uiso 1 1 calc R U . . .
H39B H 0.076496 0.224746 0.859600 0.053 Uiso 1 1 calc R U . . .
C45 C 0.59909(19) -0.21042(19) 0.63783(13) 0.0422(5) Uani 1 1 d . U . . .
H45A H 0.622483 -0.162501 0.645798 0.063 Uiso 1 1 calc R U . . .
H45B H 0.658386 -0.262206 0.595935 0.063 Uiso 1 1 calc R U . . .
H45C H 0.585641 -0.245921 0.681559 0.063 Uiso 1 1 calc R U . . .
C12 C 0.7966(2) -0.0934(2) 0.45473(15) 0.0462(6) Uani 1 1 d . U . . .
H12A H 0.725908 -0.068920 0.497134 0.069 Uiso 1 1 calc R U . . .
H12B H 0.836710 -0.169745 0.446524 0.069 Uiso 1 1 calc R U . . .
H12C H 0.780613 -0.064359 0.411395 0.069 Uiso 1 1 calc R U . . .
C56 C 0.5304(2) 0.1045(2) 0.96023(14) 0.0500(7) Uani 1 1 d . U . . .
H56A H 0.511821 0.064932 1.000900 0.060 Uiso 1 1 calc R U . . .
H56B H 0.613066 0.072930 0.937397 0.060 Uiso 1 1 calc R U . . .
C65 C 0.5173(2) 0.2013(2) 1.10404(14) 0.0478(6) Uani 1 1 d . U . . .
C13 C 0.9782(2) -0.0944(2) 0.40076(14) 0.0485(6) Uani 1 1 d . U . . .
H13A H 0.959504 -0.063553 0.358567 0.073 Uiso 1 1 calc R U . . .
H13B H 1.018405 -0.170632 0.391257 0.073 Uiso 1 1 calc R U . . .
H13C H 1.026003 -0.072394 0.408981 0.073 Uiso 1 1 calc R U . . .
C5 C 0.5950(2) 0.3956(2) 0.53980(14) 0.0499(6) Uani 1 1 d . U . . .
H5A H 0.577398 0.435139 0.499093 0.060 Uiso 1 1 calc R U . . .
H5B H 0.623239 0.427268 0.562738 0.060 Uiso 1 1 calc R U . . .
C64 C 0.1581(2) 0.5933(2) 1.04528(15) 0.0460(6) Uani 1 1 d . U . . .
H64A H 0.113486 0.669570 1.053885 0.069 Uiso 1 1 calc R U . . .
H64B H 0.128406 0.563692 1.088389 0.069 Uiso 1 1 calc R U . . .
H64C H 0.153989 0.569177 1.002730 0.069 Uiso 1 1 calc R U . . .
C17 C 0.7502(2) 0.3444(2) 0.35048(15) 0.0528(7) Uani 1 1 d . U . . .
H17A H 0.771080 0.390938 0.318563 0.079 Uiso 1 1 calc R U . . .
H17B H 0.670937 0.383919 0.382894 0.079 Uiso 1 1 calc R U . . .
H17C H 0.761783 0.287967 0.320586 0.079 Uiso 1 1 calc R U . . .
C66 C 0.5192(2) 0.2686(2) 1.15606(14) 0.0498(6) Uani 1 1 d . U . . .
H66A H 0.442063 0.321894 1.185060 0.075 Uiso 1 1 calc R U . . .
H66B H 0.561475 0.302575 1.127884 0.075 Uiso 1 1 calc R U . . .
H66C H 0.555266 0.224887 1.188744 0.075 Uiso 1 1 calc R U . . .
C63 C 0.2845(3) 0.5944(2) 1.09930(14) 0.0490(6) Uani 1 1 d . U . . .
H63A H 0.362659 0.570827 1.091772 0.074 Uiso 1 1 calc R U . . .
H63B H 0.252789 0.565006 1.141652 0.074 Uiso 1 1 calc R U . . .
H63C H 0.240693 0.670747 1.108074 0.074 Uiso 1 1 calc R U . . .
C67 C 0.4451(3) 0.1558(2) 1.14951(15) 0.0535(7) Uani 1 1 d . U . . .
H67A H 0.480023 0.109977 1.181991 0.080 Uiso 1 1 calc R U . . .
H67B H 0.438306 0.115564 1.117098 0.080 Uiso 1 1 calc R U . . .
H67C H 0.370252 0.212426 1.178820 0.080 Uiso 1 1 calc R U . . .
C16 C 0.9440(2) 0.2311(2) 0.34393(14) 0.0497(6) Uani 1 1 d . U . . .
H16A H 0.949069 0.177824 0.314831 0.075 Uiso 1 1 calc R U . . .
H16B H 0.991982 0.197203 0.372229 0.075 Uiso 1 1 calc R U . . .
H16C H 0.968857 0.274863 0.311315 0.075 Uiso 1 1 calc R U . . .
C50 C -0.0082(2) 0.1049(2) 0.82291(19) 0.0577(8) Uani 1 1 d . U . . .
H50A H -0.018145 0.158604 0.854511 0.087 Uiso 1 1 calc R U . . .
H50B H -0.075238 0.097615 0.841930 0.087 Uiso 1 1 calc R U . . .
H50C H 0.002949 0.125253 0.773256 0.087 Uiso 1 1 calc R U . . .
C34 C -0.0805(2) 0.3951(2) 0.67735(19) 0.0578(8) Uani 1 1 d . U . . .
H34A H -0.005380 0.341358 0.645815 0.087 Uiso 1 1 calc R U . . .
H34B H -0.135936 0.402278 0.658370 0.087 Uiso 1 1 calc R U . . .
H34C H -0.098392 0.375034 0.727065 0.087 Uiso 1 1 calc R U . . .
C68 C 0.6424(3) 0.1121(3) 1.06501(17) 0.0590(7) Uani 1 1 d . U . . .
H68A H 0.687154 0.142391 1.034203 0.088 Uiso 1 1 calc R U . . .
H68B H 0.644685 0.062149 1.034606 0.088 Uiso 1 1 calc R U . . .
H68C H 0.673223 0.076232 1.101912 0.088 Uiso 1 1 calc R U . . .
C15 C 0.8195(3) 0.3878(3) 0.43501(17) 0.0590(7) Uani 1 1 d . U . . .
H15A H 0.851959 0.423191 0.398165 0.089 Uiso 1 1 calc R U . . .
H15B H 0.863043 0.357708 0.466352 0.089 Uiso 1 1 calc R U . . .
H15C H 0.741484 0.438203 0.464888 0.089 Uiso 1 1 calc R U . . .
C33 C -0.0489(3) 0.5310(3) 0.60100(15) 0.0685(10) Uani 1 1 d . U . . .
H33A H -0.057095 0.600282 0.603573 0.103 Uiso 1 1 calc R U . . .
H33B H -0.097168 0.532445 0.577412 0.103 Uiso 1 1 calc R U . . .
H33C H 0.029581 0.480090 0.572504 0.103 Uiso 1 1 calc R U . . .
C49 C 0.0832(3) -0.0310(3) 0.89898(15) 0.0684(10) Uani 1 1 d . U . . .
H49A H 0.147992 -0.099359 0.896535 0.103 Uiso 1 1 calc R U . . .
H49B H 0.014110 -0.034536 0.921843 0.103 Uiso 1 1 calc R U . . .
H49C H 0.080041 0.021006 0.928077 0.103 Uiso 1 1 calc R U . . .
C73 C 0.5494(10) 0.5113(9) 0.7308(9) 0.119(5) Uani 0.532(6) 1 d D U P A 1
H73A H 0.587068 0.485188 0.678721 0.178 Uiso 0.532(6) 1 calc R U P A 1
H73B H 0.594735 0.530111 0.745432 0.178 Uiso 0.532(6) 1 calc R U P A 1
H73C H 0.475351 0.572876 0.739565 0.178 Uiso 0.532(6) 1 calc R U P A 1
C69 C 0.7474(4) -0.0011(6) 0.7241(3) 0.0582(15) Uani 0.512(6) 1 d D U P B 1
H69 H 0.788602 0.000310 0.671364 0.070 Uiso 0.512(6) 1 calc R U P B 1
C72 C 0.5346(5) 0.4221(6) 0.7779(3) 0.0617(19) Uani 0.532(6) 1 d D U P A 1
H72 H 0.505596 0.444105 0.831248 0.074 Uiso 0.532(6) 1 calc R U P A 1
C70 C 0.7623(5) -0.1127(5) 0.7315(4) 0.0673(19) Uani 0.512(6) 1 d D U P B 1
H70A H 0.718035 -0.116043 0.781701 0.101 Uiso 0.512(6) 1 calc R U P B 1
H70B H 0.841766 -0.164110 0.720012 0.101 Uiso 0.512(6) 1 calc R U P B 1
H70C H 0.736270 -0.127906 0.697542 0.101 Uiso 0.512(6) 1 calc R U P B 1
C74 C 0.6402(5) 0.3176(7) 0.7568(5) 0.090(3) Uani 0.532(6) 1 d D U P A 1
H74A H 0.625302 0.266472 0.786576 0.136 Uiso 0.532(6) 1 calc R U P A 1
H74B H 0.698757 0.322784 0.765229 0.136 Uiso 0.532(6) 1 calc R U P A 1
H74C H 0.665508 0.295293 0.705030 0.136 Uiso 0.532(6) 1 calc R U P A 1
C71 C 0.7991(6) 0.0187(8) 0.7643(4) 0.0582(15) Uani 0.512(6) 1 d D U P B 1
H71A H 0.780411 0.091835 0.763447 0.087 Uiso 0.512(6) 1 calc R U P B 1
H71B H 0.880736 -0.026642 0.742066 0.087 Uiso 0.512(6) 1 calc R U P B 1
H71C H 0.771559 0.004684 0.814939 0.087 Uiso 0.512(6) 1 calc R U P B 1
C69A C 0.7344(4) 0.0794(6) 0.7220(3) 0.0543(18) Uani 0.488(6) 1 d D U P B 2
H69A H 0.782636 0.055765 0.668997 0.065 Uiso 0.488(6) 1 calc R U P B 2
C70A C 0.7859(12) -0.0091(14) 0.7734(10) 0.144(7) Uani 0.488(6) 1 d D U P B 2
H70D H 0.740973 0.018710 0.824986 0.216 Uiso 0.488(6) 1 calc R U P B 2
H70E H 0.863779 -0.027717 0.762341 0.216 Uiso 0.488(6) 1 calc R U P B 2
H70F H 0.783690 -0.071193 0.763645 0.216 Uiso 0.488(6) 1 calc R U P B 2
C71A C 0.7148(6) 0.1820(7) 0.7435(5) 0.088(3) Uani 0.488(6) 1 d D U P B 2
H71D H 0.675016 0.234317 0.715650 0.132 Uiso 0.488(6) 1 calc R U P B 2
H71E H 0.787045 0.177636 0.733127 0.132 Uiso 0.488(6) 1 calc R U P B 2
H71F H 0.669322 0.202142 0.795843 0.132 Uiso 0.488(6) 1 calc R U P B 2
C74A C 0.5867(7) 0.4752(8) 0.7346(4) 0.0517(15) Uani 0.468(6) 1 d D U P A 2
H74D H 0.637180 0.403913 0.741381 0.078 Uiso 0.468(6) 1 calc R U P A 2
H74E H 0.601680 0.523812 0.752417 0.078 Uiso 0.468(6) 1 calc R U P A 2
H74F H 0.599459 0.480196 0.682602 0.078 Uiso 0.468(6) 1 calc R U P A 2
C72A C 0.4695(6) 0.5019(6) 0.7759(3) 0.0517(15) Uani 0.468(6) 1 d D U P A 2
H72A H 0.459408 0.500694 0.828681 0.062 Uiso 0.468(6) 1 calc R U P A 2
C73A C 0.3809(7) 0.6128(5) 0.7685(4) 0.0611(19) Uani 0.468(6) 1 d D U P A 2
H73D H 0.383673 0.616350 0.718165 0.092 Uiso 0.468(6) 1 calc R U P A 2
H73E H 0.397285 0.664229 0.780381 0.092 Uiso 0.468(6) 1 calc R U P A 2
H73F H 0.305846 0.627893 0.802121 0.092 Uiso 0.468(6) 1 calc R U P A 2

loop_
_atom_site_aniso_label
_atom_site_aniso_U_11
_atom_site_aniso_U_22
_atom_site_aniso_U_33
_atom_site_aniso_U_23
_atom_site_aniso_U_13
_atom_site_aniso_U_12
Al1 0.0201(3) 0.0375(3) 0.0200(3) -0.0091(2) -0.0020(2) -0.0124(2)
Al2 0.0234(3) 0.0375(3) 0.0201(3) -0.0092(2) -0.0027(2) -0.0156(3)
O3 0.0225(6) 0.0356(7) 0.0202(6) -0.0072(5) -0.0013(5) -0.0133(6)
O2 0.0256(7) 0.0358(8) 0.0204(6) -0.0075(5) -0.0049(5) -0.0144(6)
O4 0.0262(7) 0.0401(8) 0.0237(7) -0.0098(6) -0.0068(6) -0.0141(6)
O1 0.0237(7) 0.0398(8) 0.0237(7) -0.0097(6) 0.0003(5) -0.0160(6)
O5 0.0233(7) 0.0616(11) 0.0297(8) -0.0151(7) -0.0065(6) -0.0132(7)
O6 0.0372(8) 0.0615(11) 0.0289(8) -0.0145(7) 0.0009(6) -0.0334(8)
N2 0.0229(8) 0.0333(9) 0.0192(8) -0.0092(7) 0.0000(6) -0.0119(7)
N3 0.0255(8) 0.0332(9) 0.0196(8) -0.0094(7) -0.0042(6) -0.0119(7)
N1 0.0226(8) 0.0365(9) 0.0210(8) -0.0114(7) 0.0003(6) -0.0129(7)
N4 0.0252(8) 0.0363(9) 0.0214(8) -0.0114(7) -0.0036(6) -0.0130(7)
C35 0.0211(9) 0.0307(10) 0.0184(9) -0.0018(7) -0.0060(7) -0.0091(8)
C19 0.0270(10) 0.0324(10) 0.0211(9) -0.0035(8) -0.0050(8) -0.0161(8)
C18 0.0282(9) 0.0309(10) 0.0184(9) -0.0010(7) -0.0051(7) -0.0178(8)
C20 0.0297(10) 0.0332(10) 0.0186(9) -0.0051(8) -0.0031(7) -0.0169(9)
C36 0.0232(9) 0.0329(10) 0.0209(9) -0.0037(8) -0.0057(7) -0.0110(8)
C26 0.0289(10) 0.0305(10) 0.0183(9) -0.0020(7) -0.0037(7) -0.0160(8)
C24 0.0301(10) 0.0384(11) 0.0228(9) -0.0006(8) -0.0075(8) -0.0197(9)
C25 0.0254(9) 0.0341(11) 0.0238(9) -0.0015(8) -0.0046(8) -0.0145(8)
C37 0.0238(9) 0.0333(10) 0.0192(9) -0.0049(8) -0.0045(7) -0.0099(8)
C41 0.0255(10) 0.0391(11) 0.0230(9) -0.0007(8) -0.0073(8) -0.0152(9)
C40 0.0219(9) 0.0382(11) 0.0223(9) -0.0048(8) -0.0034(8) -0.0113(8)
C42 0.0298(10) 0.0339(10) 0.0229(9) -0.0016(8) -0.0092(8) -0.0153(9)
C23 0.0327(10) 0.0375(11) 0.0224(9) -0.0051(8) -0.0069(8) -0.0201(9)
C52 0.0237(9) 0.0456(12) 0.0213(9) -0.0078(8) -0.0044(8) -0.0161(9)
C60 0.0267(10) 0.0467(12) 0.0234(10) -0.0091(9) -0.0043(8) -0.0183(9)
C27 0.0272(10) 0.0344(11) 0.0235(10) -0.0075(8) -0.0033(8) -0.0122(9)
C43 0.0251(9) 0.0305(10) 0.0192(9) -0.0024(8) -0.0066(7) -0.0103(8)
C44 0.0297(10) 0.0349(11) 0.0233(10) -0.0080(8) -0.0051(8) -0.0137(9)
C3 0.0336(11) 0.0401(12) 0.0246(10) -0.0096(9) -0.0017(8) -0.0200(10)
C54 0.0262(10) 0.0404(12) 0.0244(10) -0.0095(9) -0.0049(8) -0.0103(9)
C2 0.0320(11) 0.0442(12) 0.0244(10) -0.0098(9) 0.0006(8) -0.0219(10)
C53 0.0274(10) 0.0443(12) 0.0246(10) -0.0098(9) -0.0076(8) -0.0115(9)
C10 0.0219(10) 0.0453(12) 0.0274(10) -0.0087(9) -0.0013(8) -0.0126(9)
C9 0.0263(10) 0.0469(12) 0.0236(10) -0.0084(9) -0.0032(8) -0.0186(9)
C31 0.0318(11) 0.0550(14) 0.0312(11) -0.0057(10) -0.0105(9) -0.0217(11)
C6 0.0422(12) 0.0445(13) 0.0292(11) -0.0089(9) 0.0002(9) -0.0260(11)
C38 0.0261(10) 0.0411(12) 0.0231(10) -0.0105(9) 0.0000(8) -0.0135(9)
C46 0.0359(11) 0.0486(13) 0.0209(10) -0.0073(9) -0.0052(8) -0.0189(10)
C1 0.0261(10) 0.0445(12) 0.0216(9) -0.0076(8) -0.0027(8) -0.0200(9)
C61 0.0362(11) 0.0455(12) 0.0278(10) -0.0088(9) -0.0088(9) -0.0229(10)
C57 0.0330(11) 0.0452(13) 0.0295(11) -0.0094(10) -0.0108(9) -0.0083(10)
C21 0.0334(11) 0.0412(12) 0.0229(10) -0.0099(9) -0.0060(8) -0.0176(9)
C48 0.0308(11) 0.0552(14) 0.0311(11) -0.0056(10) -0.0048(9) -0.0248(11)
C59 0.0327(11) 0.0536(14) 0.0241(10) -0.0101(9) -0.0078(9) -0.0187(10)
C8 0.0303(11) 0.0526(13) 0.0244(10) -0.0100(9) 0.0015(8) -0.0228(10)
C4 0.0438(13) 0.0406(12) 0.0293(11) -0.0089(9) 0.0015(10) -0.0220(11)
C28 0.0356(11) 0.0492(13) 0.0209(10) -0.0077(9) -0.0018(8) -0.0209(10)
C32 0.0321(11) 0.0496(14) 0.0425(13) -0.0021(11) -0.0161(10) -0.0184(10)
C7 0.0395(12) 0.0524(14) 0.0292(11) -0.0081(10) 0.0007(9) -0.0284(11)
C55 0.0406(12) 0.0410(12) 0.0294(11) -0.0089(9) -0.0120(10) -0.0092(10)
C51 0.0350(12) 0.0491(14) 0.0427(13) -0.0016(11) -0.0104(10) -0.0253(11)
C47 0.0455(13) 0.0448(13) 0.0372(12) -0.0174(10) 0.0002(10) -0.0238(11)
C58 0.0346(11) 0.0516(14) 0.0293(11) -0.0082(10) -0.0126(9) -0.0134(10)
C14 0.0411(13) 0.0519(15) 0.0386(13) -0.0049(11) 0.0040(10) -0.0270(12)
C30 0.0336(12) 0.0453(13) 0.0373(13) -0.0182(10) -0.0077(10) -0.0057(10)
C11 0.0356(12) 0.0561(15) 0.0389(13) 0.0009(11) -0.0100(10) -0.0183(11)
C62 0.0534(15) 0.0558(15) 0.0388(13) 0.0015(11) -0.0161(11) -0.0338(13)
C29 0.0504(14) 0.0380(12) 0.0351(12) -0.0106(10) -0.0051(10) -0.0248(11)
C22 0.0359(12) 0.0515(14) 0.0393(13) -0.0207(11) -0.0129(10) -0.0133(11)
C39 0.0290(11) 0.0514(14) 0.0398(13) -0.0206(11) 0.0059(9) -0.0200(11)
C45 0.0314(11) 0.0385(12) 0.0348(12) -0.0107(10) -0.0074(9) -0.0033(10)
C12 0.0322(12) 0.0469(14) 0.0495(14) -0.0209(11) -0.0078(10) -0.0137(10)
C56 0.0514(15) 0.0436(14) 0.0379(13) -0.0103(11) -0.0218(12) -0.0058(11)
C65 0.0495(14) 0.0531(15) 0.0385(13) -0.0047(11) -0.0240(11) -0.0172(12)
C13 0.0340(12) 0.0480(14) 0.0374(13) -0.0060(11) 0.0037(10) -0.0124(11)
C5 0.0531(15) 0.0438(14) 0.0371(13) -0.0099(11) 0.0068(11) -0.0275(12)
C64 0.0327(12) 0.0461(14) 0.0493(14) -0.0205(11) -0.0057(10) -0.0153(10)
C17 0.0536(15) 0.0477(15) 0.0381(13) -0.0036(11) 0.0019(11) -0.0241(13)
C66 0.0530(15) 0.0640(17) 0.0346(13) 0.0015(12) -0.0235(11) -0.0253(13)
C63 0.0659(17) 0.0478(14) 0.0377(13) -0.0059(11) -0.0232(12) -0.0270(13)
C67 0.0646(17) 0.0489(15) 0.0380(13) -0.0031(11) -0.0241(13) -0.0175(13)
C16 0.0452(14) 0.0638(17) 0.0354(13) 0.0014(12) -0.0007(11) -0.0333(13)
C50 0.0262(12) 0.0587(16) 0.078(2) -0.0259(15) -0.0094(12) -0.0155(11)
C34 0.0377(13) 0.0595(17) 0.077(2) -0.0256(15) -0.0173(13) -0.0224(12)
C68 0.0564(16) 0.0661(18) 0.0505(16) 0.0031(13) -0.0341(14) -0.0175(14)
C15 0.0610(17) 0.0668(18) 0.0501(16) 0.0038(14) -0.0020(13) -0.0453(16)
C33 0.0478(16) 0.127(3) 0.0328(13) 0.0106(16) -0.0199(12) -0.0423(18)
C49 0.079(2) 0.127(3) 0.0330(13) 0.0102(16) -0.0116(14) -0.081(2)
C73 0.098(8) 0.107(8) 0.198(13) 0.019(8) -0.066(8) -0.077(7)
C69 0.0230(18) 0.096(4) 0.045(2) -0.008(2) -0.0147(16) -0.018(2)
C72 0.038(3) 0.103(5) 0.043(3) -0.033(3) 0.003(2) -0.040(3)
C70 0.033(3) 0.074(4) 0.057(4) 0.018(3) -0.010(2) -0.007(3)
C74 0.042(3) 0.114(6) 0.109(6) -0.032(5) -0.025(4) -0.030(3)
C71 0.0230(18) 0.096(4) 0.045(2) -0.008(2) -0.0147(16) -0.018(2)
C69A 0.031(3) 0.088(5) 0.040(3) -0.029(3) 0.000(2) -0.030(3)
C70A 0.066(7) 0.184(13) 0.208(16) 0.084(12) -0.089(9) -0.065(8)
C71A 0.050(4) 0.115(6) 0.105(6) -0.040(5) -0.010(4) -0.051(4)
C74A 0.049(3) 0.082(4) 0.043(2) -0.010(2) -0.003(2) -0.054(3)
C72A 0.049(3) 0.082(4) 0.043(2) -0.010(2) -0.003(2) -0.054(3)
C73A 0.104(5) 0.069(4) 0.051(4) 0.015(3) -0.038(4) -0.067(4)

loop_
_atom_type_symbol
_atom_type_description
_atom_type_scat_dispersion_real
_atom_type_scat_dispersion_imag
_atom_type_scat_source
C C 0.0181 0.0091 'International Tables Vol C Tables 4.2.6.8 and 6.1.1.4'
H H 0.0000 0.0000 'International Tables Vol C Tables 4.2.6.8 and 6.1.1.4'
Al Al 0.2130 0.2455 'International Tables Vol C Tables 4.2.6.8 and 6.1.1.4'
N N 0.0311 0.0180 'International Tables Vol C Tables 4.2.6.8 and 6.1.1.4'
O O 0.0492 0.0322 'International Tables Vol C Tables 4.2.6.8 and 6.1.1.4'

loop_
_geom_angle_atom_site_label_1
_geom_angle_atom_site_label_2
_geom_angle_atom_site_label_3
_geom_angle
_geom_angle_site_symmetry_1
_geom_angle_site_symmetry_3
_geom_angle_publ_flag
O3 Al1 O1 91.76(7) . . ?
O3 Al1 N3 87.79(7) . . ?
O3 Al1 N1 119.61(7) . . ?
O1 Al1 N3 170.77(8) . . ?
O1 Al1 N1 90.51(7) . . ?
O5 Al1 O3 123.09(9) . . ?
O5 Al1 O1 100.66(7) . . ?
O5 Al1 N3 87.26(7) . . ?
O5 Al1 N1 115.60(8) . . ?
N1 Al1 N3 81.73(7) . . ?
O2 Al2 O4 91.53(7) . . ?
O2 Al2 N2 88.03(7) . . ?
O2 Al2 N4 119.55(7) . . ?
O4 Al2 N2 170.68(8) . . ?
O4 Al2 N4 90.48(7) . . ?
O6 Al2 O2 123.17(9) . . ?
O6 Al2 O4 100.82(7) . . ?
O6 Al2 N2 87.16(7) . . ?
O6 Al2 N4 115.61(8) . . ?
N4 Al2 N2 81.67(7) . . ?
C35 O3 Al1 137.34(12) . . ?
C18 O2 Al2 137.18(13) . . ?
C52 O4 Al2 130.50(13) . . ?
C1 O1 Al1 130.56(13) . . ?
C69 O5 Al1 129.3(3) . . ?
C69A O5 Al1 129.5(3) . . ?
C72 O6 Al2 130.0(3) . . ?
C72A O6 Al2 129.1(3) . . ?
N1 N2 Al2 119.93(12) . . ?
C20 N2 Al2 125.36(13) . . ?
C20 N2 N1 114.17(15) . . ?
N4 N3 Al1 119.86(12) . . ?
C37 N3 Al1 125.58(13) . . ?
C37 N3 N4 114.00(15) . . ?
N2 N1 Al1 122.14(13) . . ?
C3 N1 Al1 123.50(15) . . ?
C3 N1 N2 113.93(18) . . ?
N3 N4 Al2 122.28(13) . . ?
C54 N4 Al2 123.43(15) . . ?
C54 N4 N3 113.85(18) . . ?
O3 C35 C36 120.31(18) . . ?
O3 C35 C43 123.00(17) . . ?
C36 C35 C43 116.70(18) . . ?
C18 C19 C20 124.84(18) . . ?
C18 C19 C23 124.59(19) . . ?
C23 C19 C20 110.50(17) . . ?
O2 C18 C19 120.24(18) . . ?
O2 C18 C26 122.91(17) . . ?
C19 C18 C26 116.85(18) . . ?
N2 C20 C19 123.03(17) . . ?
N2 C20 C21 127.30(18) . . ?
C19 C20 C21 109.67(17) . . ?
C35 C36 C37 124.70(18) . . ?
C35 C36 C40 124.67(19) . . ?
C40 C36 C37 110.55(17) . . ?
C18 C26 C27 121.37(17) . . ?
C25 C26 C18 117.06(17) . . ?
C25 C26 C27 121.57(18) . . ?
C25 C24 C31 121.04(19) . . ?
C23 C24 C25 115.71(18) . . ?
C23 C24 C31 123.23(18) . . ?
C26 C25 C24 126.50(19) . . ?
C26 C25 H25 116.8 . . ?
C24 C25 H25 116.8 . . ?
N3 C37 C36 122.95(17) . . ?
N3 C37 C38 127.46(18) . . ?
C36 C37 C38 109.58(17) . . ?
C40 C41 C42 115.46(18) . . ?
C40 C41 C48 123.34(18) . . ?
C42 C41 C48 121.18(19) . . ?
C36 C40 C39 109.02(18) . . ?
C41 C40 C36 119.37(18) . . ?
C41 C40 C39 131.60(19) . . ?
C41 C42 H42 116.7 . . ?
C43 C42 C41 126.66(19) . . ?
C43 C42 H42 116.7 . . ?
C19 C23 C22 108.95(18) . . ?
C24 C23 C19 119.22(18) . . ?
C24 C23 C22 131.83(19) . . ?
O4 C52 C60 124.3(2) . . ?
O4 C52 C53 119.76(18) . . ?
C53 C52 C60 115.9(2) . . ?
C52 C60 C61 121.1(2) . . ?
C59 C60 C52 117.1(2) . . ?
C59 C60 C61 121.76(18) . . ?
C26 C27 C30 112.47(18) . . ?
C26 C27 C29 109.78(17) . . ?
C28 C27 C26 108.78(18) . . ?
C28 C27 C30 107.87(18) . . ?
C28 C27 C29 109.85(19) . . ?
C30 C27 C29 108.0(2) . . ?
C35 C43 C44 121.16(18) . . ?
C42 C43 C35 117.06(18) . . ?
C42 C43 C44 121.78(18) . . ?
C43 C44 C45 109.89(17) . . ?
C46 C44 C43 108.88(18) . . ?
C46 C44 C47 108.02(18) . . ?
C46 C44 C45 109.65(19) . . ?
C47 C44 C43 112.21(18) . . ?
C47 C44 C45 108.1(2) . . ?
N1 C3 C2 123.8(2) . . ?
N1 C3 C4 126.32(19) . . ?
C2 C3 C4 109.84(19) . . ?
N4 C54 C53 123.9(2) . . ?
N4 C54 C55 126.23(19) . . ?
C53 C54 C55 109.85(19) . . ?
C6 C2 C3 109.7(2) . . ?
C1 C2 C3 125.0(2) . . ?
C1 C2 C6 125.0(2) . . ?
C52 C53 C54 124.9(2) . . ?
C52 C53 C57 125.1(2) . . ?
C57 C53 C54 109.7(2) . . ?
C9 C10 C13 112.4(2) . . ?
C11 C10 C9 110.57(19) . . ?
C11 C10 C12 109.6(2) . . ?
C11 C10 C13 106.73(19) . . ?
C12 C10 C9 109.11(18) . . ?
C12 C10 C13 108.4(2) . . ?
C1 C9 C10 121.3(2) . . ?
C8 C9 C10 121.61(19) . . ?
C8 C9 C1 117.1(2) . . ?
C32 C31 C24 111.79(18) . . ?
C32 C31 C34 107.0(2) . . ?
C32 C31 C33 107.0(2) . . ?
C34 C31 C24 110.1(2) . . ?
C33 C31 C24 109.9(2) . . ?
C33 C31 C34 111.1(2) . . ?
C2 C6 C5 109.10(19) . . ?
C7 C6 C2 120.0(2) . . ?
C7 C6 C5 130.8(2) . . ?
C37 C38 H38A 110.8 . . ?
C37 C38 H38B 110.8 . . ?
C37 C38 C39 104.73(17) . . ?
H38A C38 H38B 108.9 . . ?
C39 C38 H38A 110.8 . . ?
C39 C38 H38B 110.8 . . ?
C44 C46 H46A 109.5 . . ?
C44 C46 H46B 109.5 . . ?
C44 C46 H46C 109.5 . . ?
H46A C46 H46B 109.5 . . ?
H46A C46 H46C 109.5 . . ?
H46B C46 H46C 109.5 . . ?
O1 C1 C2 119.68(18) . . ?
O1 C1 C9 124.2(2) . . ?
C2 C1 C9 116.0(2) . . ?
C60 C61 C63 112.3(2) . . ?
C62 C61 C60 110.45(19) . . ?
C62 C61 C64 109.9(2) . . ?
C62 C61 C63 106.7(2) . . ?
C64 C61 C60 109.14(18) . . ?
C64 C61 C63 108.2(2) . . ?
C53 C57 C56 109.2(2) . . ?
C58 C57 C53 119.9(2) . . ?
C58 C57 C56 130.9(2) . . ?
C20 C21 H21A 110.8 . . ?
C20 C21 H21B 110.8 . . ?
C20 C21 C22 104.60(17) . . ?
H21A C21 H21B 108.9 . . ?
C22 C21 H21A 110.8 . . ?
C22 C21 H21B 110.8 . . ?
C51 C48 C41 111.80(18) . . ?
C51 C48 C50 107.1(2) . . ?
C51 C48 C49 106.8(2) . . ?
C50 C48 C41 110.3(2) . . ?
C49 C48 C41 109.96(19) . . ?
C49 C48 C50 110.8(2) . . ?
C60 C59 H59 116.4 . . ?
C60 C59 C58 127.2(2) . . ?
C58 C59 H59 116.4 . . ?
C9 C8 H8 116.4 . . ?
C9 C8 C7 127.2(2) . . ?
C7 C8 H8 116.4 . . ?
C3 C4 H4A 110.9 . . ?
C3 C4 H4B 110.9 . . ?
C3 C4 C5 104.1(2) . . ?
H4A C4 H4B 108.9 . . ?
C5 C4 H4A 110.9 . . ?
C5 C4 H4B 110.9 . . ?
C27 C28 H28A 109.5 . . ?
C27 C28 H28B 109.5 . . ?
C27 C28 H28C 109.5 . . ?
H28A C28 H28B 109.5 . . ?
H28A C28 H28C 109.5 . . ?
H28B C28 H28C 109.5 . . ?
C31 C32 H32A 109.5 . . ?
C31 C32 H32B 109.5 . . ?
C31 C32 H32C 109.5 . . ?
H32A C32 H32B 109.5 . . ?
H32A C32 H32C 109.5 . . ?
H32B C32 H32C 109.5 . . ?
C6 C7 C8 114.7(2) . . ?
C6 C7 C14 123.0(2) . . ?
C8 C7 C14 122.2(2) . . ?
C54 C55 H55A 110.9 . . ?
C54 C55 H55B 110.9 . . ?
C54 C55 C56 104.1(2) . . ?
H55A C55 H55B 109.0 . . ?
C56 C55 H55A 110.9 . . ?
C56 C55 H55B 110.9 . . ?
C48 C51 H51A 109.5 . . ?
C48 C51 H51B 109.5 . . ?
C48 C51 H51C 109.5 . . ?
H51A C51 H51B 109.5 . . ?
H51A C51 H51C 109.5 . . ?
H51B C51 H51C 109.5 . . ?
C44 C47 H47A 109.5 . . ?
C44 C47 H47B 109.5 . . ?
C44 C47 H47C 109.5 . . ?
H47A C47 H47B 109.5 . . ?
H47A C47 H47C 109.5 . . ?
H47B C47 H47C 109.5 . . ?
C57 C58 C59 114.8(2) . . ?
C57 C58 C65 122.8(2) . . ?
C59 C58 C65 122.3(2) . . ?
C7 C14 C15 110.9(2) . . ?
C17 C14 C7 109.4(2) . . ?
C17 C14 C16 107.8(2) . . ?
C17 C14 C15 110.2(2) . . ?
C16 C14 C7 112.1(2) . . ?
C16 C14 C15 106.3(2) . . ?
C27 C30 H30A 109.5 . . ?
C27 C30 H30B 109.5 . . ?
C27 C30 H30C 109.5 . . ?
H30A C30 H30B 109.5 . . ?
H30A C30 H30C 109.5 . . ?
H30B C30 H30C 109.5 . . ?
C10 C11 H11A 109.5 . . ?
C10 C11 H11B 109.5 . . ?
C10 C11 H11C 109.5 . . ?
H11A C11 H11B 109.5 . . ?
H11A C11 H11C 109.5 . . ?
H11B C11 H11C 109.5 . . ?
C61 C62 H62A 109.5 . . ?
C61 C62 H62B 109.5 . . ?
C61 C62 H62C 109.5 . . ?
H62A C62 H62B 109.5 . . ?
H62A C62 H62C 109.5 . . ?
H62B C62 H62C 109.5 . . ?
C27 C29 H29A 109.5 . . ?
C27 C29 H29B 109.5 . . ?
C27 C29 H29C 109.5 . . ?
H29A C29 H29B 109.5 . . ?
H29A C29 H29C 109.5 . . ?
H29B C29 H29C 109.5 . . ?
C23 C22 C21 105.75(17) . . ?
C23 C22 H22A 110.6 . . ?
C23 C22 H22B 110.6 . . ?
C21 C22 H22A 110.6 . . ?
C21 C22 H22B 110.6 . . ?
H22A C22 H22B 108.7 . . ?
C40 C39 C38 105.55(17) . . ?
C40 C39 H39A 110.6 . . ?
C40 C39 H39B 110.6 . . ?
C38 C39 H39A 110.6 . . ?
C38 C39 H39B 110.6 . . ?
H39A C39 H39B 108.8 . . ?
C44 C45 H45A 109.5 . . ?
C44 C45 H45B 109.5 . . ?
C44 C45 H45C 109.5 . . ?
H45A C45 H45B 109.5 . . ?
H45A C45 H45C 109.5 . . ?
H45B C45 H45C 109.5 . . ?
C10 C12 H12A 109.5 . . ?
C10 C12 H12B 109.5 . . ?
C10 C12 H12C 109.5 . . ?
H12A C12 H12B 109.5 . . ?
H12A C12 H12C 109.5 . . ?
H12B C12 H12C 109.5 . . ?
C57 C56 C55 104.7(2) . . ?
C57 C56 H56A 110.8 . . ?
C57 C56 H56B 110.8 . . ?
C55 C56 H56A 110.8 . . ?
C55 C56 H56B 110.8 . . ?
H56A C56 H56B 108.9 . . ?
C58 C65 C68 110.9(2) . . ?
C66 C65 C58 112.0(2) . . ?
C66 C65 C68 106.3(2) . . ?
C67 C65 C58 109.4(2) . . ?
C67 C65 C66 107.7(2) . . ?
C67 C65 C68 110.5(2) . . ?
C10 C13 H13A 109.5 . . ?
C10 C13 H13B 109.5 . . ?
C10 C13 H13C 109.5 . . ?
H13A C13 H13B 109.5 . . ?
H13A C13 H13C 109.5 . . ?
H13B C13 H13C 109.5 . . ?
C6 C5 C4 104.7(2) . . ?
C6 C5 H5A 110.8 . . ?
C6 C5 H5B 110.8 . . ?
C4 C5 H5A 110.8 . . ?
C4 C5 H5B 110.8 . . ?
H5A C5 H5B 108.9 . . ?
C61 C64 H64A 109.5 . . ?
C61 C64 H64B 109.5 . . ?
C61 C64 H64C 109.5 . . ?
H64A C64 H64B 109.5 . . ?
H64A C64 H64C 109.5 . . ?
H64B C64 H64C 109.5 . . ?
C14 C17 H17A 109.5 . . ?
C14 C17 H17B 109.5 . . ?
C14 C17 H17C 109.5 . . ?
H17A C17 H17B 109.5 . . ?
H17A C17 H17C 109.5 . . ?
H17B C17 H17C 109.5 . . ?
C65 C66 H66A 109.5 . . ?
C65 C66 H66B 109.5 . . ?
C65 C66 H66C 109.5 . . ?
H66A C66 H66B 109.5 . . ?
H66A C66 H66C 109.5 . . ?
H66B C66 H66C 109.5 . . ?
C61 C63 H63A 109.5 . . ?
C61 C63 H63B 109.5 . . ?
C61 C63 H63C 109.5 . . ?
H63A C63 H63B 109.5 . . ?
H63A C63 H63C 109.5 . . ?
H63B C63 H63C 109.5 . . ?
C65 C67 H67A 109.5 . . ?
C65 C67 H67B 109.5 . . ?
C65 C67 H67C 109.5 . . ?
H67A C67 H67B 109.5 . . ?
H67A C67 H67C 109.5 . . ?
H67B C67 H67C 109.5 . . ?
C14 C16 H16A 109.5 . . ?
C14 C16 H16B 109.5 . . ?
C14 C16 H16C 109.5 . . ?
H16A C16 H16B 109.5 . . ?
H16A C16 H16C 109.5 . . ?
H16B C16 H16C 109.5 . . ?
C48 C50 H50A 109.5 . . ?
C48 C50 H50B 109.5 . . ?
C48 C50 H50C 109.5 . . ?
H50A C50 H50B 109.5 . . ?
H50A C50 H50C 109.5 . . ?
H50B C50 H50C 109.5 . . ?
C31 C34 H34A 109.5 . . ?
C31 C34 H34B 109.5 . . ?
C31 C34 H34C 109.5 . . ?
H34A C34 H34B 109.5 . . ?
H34A C34 H34C 109.5 . . ?
H34B C34 H34C 109.5 . . ?
C65 C68 H68A 109.5 . . ?
C65 C68 H68B 109.5 . . ?
C65 C68 H68C 109.5 . . ?
H68A C68 H68B 109.5 . . ?
H68A C68 H68C 109.5 . . ?
H68B C68 H68C 109.5 . . ?
C14 C15 H15A 109.5 . . ?
C14 C15 H15B 109.5 . . ?
C14 C15 H15C 109.5 . . ?
H15A C15 H15B 109.5 . . ?
H15A C15 H15C 109.5 . . ?
H15B C15 H15C 109.5 . . ?
C31 C33 H33A 109.5 . . ?
C31 C33 H33B 109.5 . . ?
C31 C33 H33C 109.5 . . ?
H33A C33 H33B 109.5 . . ?
H33A C33 H33C 109.5 . . ?
H33B C33 H33C 109.5 . . ?
C48 C49 H49A 109.5 . . ?
C48 C49 H49B 109.5 . . ?
C48 C49 H49C 109.5 . . ?
H49A C49 H49B 109.5 . . ?
H49A C49 H49C 109.5 . . ?
H49B C49 H49C 109.5 . . ?
H73A C73 H73B 109.5 . . ?
H73A C73 H73C 109.5 . . ?
H73B C73 H73C 109.5 . . ?
C72 C73 H73A 109.5 . . ?
C72 C73 H73B 109.5 . . ?
C72 C73 H73C 109.5 . . ?
O5 C69 H69 106.6 . . ?
O5 C69 C70 110.9(5) . . ?
C70 C69 H69 106.6 . . ?
C71 C69 O5 114.2(6) . . ?
C71 C69 H69 106.6 . . ?
C71 C69 C70 111.5(6) . . ?
O6 C72 C73 99.5(6) . . ?
O6 C72 H72 110.3 . . ?
O6 C72 C74 112.7(5) . . ?
C73 C72 H72 110.3 . . ?
C74 C72 C73 113.4(7) . . ?
C74 C72 H72 110.3 . . ?
C69 C70 H70A 109.5 . . ?
C69 C70 H70B 109.5 . . ?
C69 C70 H70C 109.5 . . ?
H70A C70 H70B 109.5 . . ?
H70A C70 H70C 109.5 . . ?
H70B C70 H70C 109.5 . . ?
C72 C74 H74A 109.5 . . ?
C72 C74 H74B 109.5 . . ?
C72 C74 H74C 109.5 . . ?
H74A C74 H74B 109.5 . . ?
H74A C74 H74C 109.5 . . ?
H74B C74 H74C 109.5 . . ?
C69 C71 H71A 109.5 . . ?
C69 C71 H71B 109.5 . . ?
C69 C71 H71C 109.5 . . ?
H71A C71 H71B 109.5 . . ?
H71A C71 H71C 109.5 . . ?
H71B C71 H71C 109.5 . . ?
O5 C69A H69A 111.3 . . ?
O5 C69A C70A 96.3(6) . . ?
O5 C69A C71A 113.3(5) . . ?
C70A C69A H69A 111.3 . . ?
C71A C69A H69A 111.3 . . ?
C71A C69A C70A 112.5(9) . . ?
C69A C70A H70D 109.5 . . ?
C69A C70A H70E 109.5 . . ?
C69A C70A H70F 109.5 . . ?
H70D C70A H70E 109.5 . . ?
H70D C70A H70F 109.5 . . ?
H70E C70A H70F 109.5 . . ?
C69A C71A H71D 109.5 . . ?
C69A C71A H71E 109.5 . . ?
C69A C71A H71F 109.5 . . ?
H71D C71A H71E 109.5 . . ?
H71D C71A H71F 109.5 . . ?
H71E C71A H71F 109.5 . . ?
H74D C74A H74E 109.5 . . ?
H74D C74A H74F 109.5 . . ?
H74E C74A H74F 109.5 . . ?
C72A C74A H74D 109.5 . . ?
C72A C74A H74E 109.5 . . ?
C72A C74A H74F 109.5 . . ?
O6 C72A C74A 111.2(6) . . ?
O6 C72A H72A 106.3 . . ?
O6 C72A C73A 111.5(5) . . ?
C74A C72A H72A 106.3 . . ?
C74A C72A C73A 114.5(6) . . ?
C73A C72A H72A 106.3 . . ?
C72A C73A H73D 109.5 . . ?
C72A C73A H73E 109.5 . . ?
C72A C73A H73F 109.5 . . ?
H73D C73A H73E 109.5 . . ?
H73D C73A H73F 109.5 . . ?
H73E C73A H73F 109.5 . . ?

loop_
_geom_bond_atom_site_label_1
_geom_bond_atom_site_label_2
_geom_bond_distance
_geom_bond_site_symmetry_2
_geom_bond_publ_flag
Al1 O3 1.7796(15) . ?
Al1 O1 1.8353(14) . ?
Al1 O5 1.7242(16) . ?
Al1 N3 2.1057(17) . ?
Al1 N1 1.987(2) . ?
Al2 O2 1.7824(15) . ?
Al2 O4 1.8342(14) . ?
Al2 O6 1.7272(16) . ?
Al2 N2 2.1017(17) . ?
Al2 N4 1.987(2) . ?
O3 C35 1.328(2) . ?
O2 C18 1.325(2) . ?
O4 C52 1.315(3) . ?
O1 C1 1.321(3) . ?
O5 C69 1.437(5) . ?
O5 C69A 1.452(5) . ?
O6 C72 1.439(5) . ?
O6 C72A 1.438(6) . ?
N2 N1 1.438(2) . ?
N2 C20 1.291(3) . ?
N3 N4 1.436(2) . ?
N3 C37 1.293(3) . ?
N1 C3 1.304(3) . ?
N4 C54 1.302(3) . ?
C35 C36 1.407(3) . ?
C35 C43 1.413(3) . ?
C19 C18 1.403(3) . ?
C19 C20 1.438(3) . ?
C19 C23 1.405(3) . ?
C18 C26 1.415(3) . ?
C20 C21 1.504(3) . ?
C36 C37 1.434(3) . ?
C36 C40 1.407(3) . ?
C26 C25 1.399(3) . ?
C26 C27 1.537(3) . ?
C24 C25 1.404(3) . ?
C24 C23 1.390(3) . ?
C24 C31 1.543(3) . ?
C25 H25 0.9500 . ?
C37 C38 1.508(3) . ?
C41 C40 1.387(3) . ?
C41 C42 1.409(3) . ?
C41 C48 1.544(3) . ?
C40 C39 1.522(3) . ?
C42 H42 0.9500 . ?
C42 C43 1.400(3) . ?
C23 C22 1.520(3) . ?
C52 C60 1.427(3) . ?
C52 C53 1.402(3) . ?
C60 C61 1.535(3) . ?
C60 C59 1.395(3) . ?
C27 C28 1.530(3) . ?
C27 C30 1.540(3) . ?
C27 C29 1.540(3) . ?
C43 C44 1.539(3) . ?
C44 C46 1.529(3) . ?
C44 C47 1.537(3) . ?
C44 C45 1.540(3) . ?
C3 C2 1.433(3) . ?
C3 C4 1.493(3) . ?
C54 C53 1.428(3) . ?
C54 C55 1.494(3) . ?
C2 C6 1.411(3) . ?
C2 C1 1.398(3) . ?
C53 C57 1.408(3) . ?
C10 C9 1.533(3) . ?
C10 C11 1.524(3) . ?
C10 C12 1.532(3) . ?
C10 C13 1.539(3) . ?
C9 C1 1.429(3) . ?
C9 C8 1.398(3) . ?
C31 C32 1.529(3) . ?
C31 C34 1.541(4) . ?
C31 C33 1.536(4) . ?
C6 C7 1.383(3) . ?
C6 C5 1.514(3) . ?
C38 H38A 0.9900 . ?
C38 H38B 0.9900 . ?
C38 C39 1.537(3) . ?
C46 H46A 0.9800 . ?
C46 H46B 0.9800 . ?
C46 H46C 0.9800 . ?
C61 C62 1.524(4) . ?
C61 C64 1.531(3) . ?
C61 C63 1.536(3) . ?
C57 C58 1.381(3) . ?
C57 C56 1.511(4) . ?
C21 H21A 0.9900 . ?
C21 H21B 0.9900 . ?
C21 C22 1.537(3) . ?
C48 C51 1.527(3) . ?
C48 C50 1.540(4) . ?
C48 C49 1.536(4) . ?
C59 H59 0.9500 . ?
C59 C58 1.409(4) . ?
C8 H8 0.9500 . ?
C8 C7 1.410(4) . ?
C4 H4A 0.9900 . ?
C4 H4B 0.9900 . ?
C4 C5 1.541(3) . ?
C28 H28A 0.9800 . ?
C28 H28B 0.9800 . ?
C28 H28C 0.9800 . ?
C32 H32A 0.9800 . ?
C32 H32B 0.9800 . ?
C32 H32C 0.9800 . ?
C7 C14 1.548(3) . ?
C55 H55A 0.9900 . ?
C55 H55B 0.9900 . ?
C55 C56 1.538(3) . ?
C51 H51A 0.9800 . ?
C51 H51B 0.9800 . ?
C51 H51C 0.9800 . ?
C47 H47A 0.9800 . ?
C47 H47B 0.9800 . ?
C47 H47C 0.9800 . ?
C58 C65 1.547(3) . ?
C14 C17 1.515(4) . ?
C14 C16 1.525(3) . ?
C14 C15 1.571(4) . ?
C30 H30A 0.9800 . ?
C30 H30B 0.9800 . ?
C30 H30C 0.9800 . ?
C11 H11A 0.9800 . ?
C11 H11B 0.9800 . ?
C11 H11C 0.9800 . ?
C62 H62A 0.9800 . ?
C62 H62B 0.9800 . ?
C62 H62C 0.9800 . ?
C29 H29A 0.9800 . ?
C29 H29B 0.9800 . ?
C29 H29C 0.9800 . ?
C22 H22A 0.9900 . ?
C22 H22B 0.9900 . ?
C39 H39A 0.9900 . ?
C39 H39B 0.9900 . ?
C45 H45A 0.9800 . ?
C45 H45B 0.9800 . ?
C45 H45C 0.9800 . ?
C12 H12A 0.9800 . ?
C12 H12B 0.9800 . ?
C12 H12C 0.9800 . ?
C56 H56A 0.9900 . ?
C56 H56B 0.9900 . ?
C65 C66 1.521(3) . ?
C65 C67 1.517(4) . ?
C65 C68 1.573(4) . ?
C13 H13A 0.9800 . ?
C13 H13B 0.9800 . ?
C13 H13C 0.9800 . ?
C5 H5A 0.9900 . ?
C5 H5B 0.9900 . ?
C64 H64A 0.9800 . ?
C64 H64B 0.9800 . ?
C64 H64C 0.9800 . ?
C17 H17A 0.9800 . ?
C17 H17B 0.9800 . ?
C17 H17C 0.9800 . ?
C66 H66A 0.9800 . ?
C66 H66B 0.9800 . ?
C66 H66C 0.9800 . ?
C63 H63A 0.9800 . ?
C63 H63B 0.9800 . ?
C63 H63C 0.9800 . ?
C67 H67A 0.9800 . ?
C67 H67B 0.9800 . ?
C67 H67C 0.9800 . ?
C16 H16A 0.9800 . ?
C16 H16B 0.9800 . ?
C16 H16C 0.9800 . ?
C50 H50A 0.9800 . ?
C50 H50B 0.9800 . ?
C50 H50C 0.9800 . ?
C34 H34A 0.9800 . ?
C34 H34B 0.9800 . ?
C34 H34C 0.9800 . ?
C68 H68A 0.9800 . ?
C68 H68B 0.9800 . ?
C68 H68C 0.9800 . ?
C15 H15A 0.9800 . ?
C15 H15B 0.9800 . ?
C15 H15C 0.9800 . ?
C33 H33A 0.9800 . ?
C33 H33B 0.9800 . ?
C33 H33C 0.9800 . ?
C49 H49A 0.9800 . ?
C49 H49B 0.9800 . ?
C49 H49C 0.9800 . ?
C73 H73A 0.9800 . ?
C73 H73B 0.9800 . ?
C73 H73C 0.9800 . ?
C73 C72 1.607(13) . ?
C69 H69 1.0000 . ?
C69 C70 1.562(10) . ?
C69 C71 1.424(9) . ?
C72 H72 1.0000 . ?
C72 C74 1.502(10) . ?
C70 H70A 0.9800 . ?
C70 H70B 0.9800 . ?
C70 H70C 0.9800 . ?
C74 H74A 0.9800 . ?
C74 H74B 0.9800 . ?
C74 H74C 0.9800 . ?
C71 H71A 0.9800 . ?
C71 H71B 0.9800 . ?
C71 H71C 0.9800 . ?
C69A H69A 1.0000 . ?
C69A C70A 1.636(14) . ?
C69A C71A 1.478(10) . ?
C70A H70D 0.9800 . ?
C70A H70E 0.9800 . ?
C70A H70F 0.9800 . ?
C71A H71D 0.9800 . ?
C71A H71E 0.9800 . ?
C71A H71F 0.9800 . ?
C74A H74D 0.9800 . ?
C74A H74E 0.9800 . ?
C74A H74F 0.9800 . ?
C74A C72A 1.470(9) . ?
C72A H72A 1.0000 . ?
C72A C73A 1.553(10) . ?
C73A H73D 0.9800 . ?
C73A H73E 0.9800 . ?
C73A H73F 0.9800 . ?

loop_
_geom_torsion_atom_site_label_1
_geom_torsion_atom_site_label_2
_geom_torsion_atom_site_label_3
_geom_torsion_atom_site_label_4
_geom_torsion
_geom_torsion_site_symmetry_1
_geom_torsion_site_symmetry_2
_geom_torsion_site_symmetry_3
_geom_torsion_site_symmetry_4
_geom_torsion_publ_flag
Al1 O3 C35 C36 -0.3(3) . . . . ?
Al1 O3 C35 C43 179.57(15) . . . . ?
Al1 O1 C1 C2 -18.9(3) . . . . ?
Al1 O1 C1 C9 163.66(15) . . . . ?
Al1 O5 C69 C70 -72.7(5) . . . . ?
Al1 O5 C69 C71 160.3(5) . . . . ?
Al1 O5 C69A C70A -152.1(8) . . . . ?
Al1 O5 C69A C71A 90.1(6) . . . . ?
Al1 N3 N4 Al2 75.97(16) . . . . ?
Al1 N3 N4 C54 -96.67(18) . . . . ?
Al1 N3 C37 C36 9.8(3) . . . . ?
Al1 N3 C37 C38 -171.43(17) . . . . ?
Al1 N1 C3 C2 9.3(3) . . . . ?
Al1 N1 C3 C4 -173.10(17) . . . . ?
Al2 O2 C18 C19 -0.5(3) . . . . ?
Al2 O2 C18 C26 179.41(15) . . . . ?
Al2 O4 C52 C60 163.60(15) . . . . ?
Al2 O4 C52 C53 -19.1(3) . . . . ?
Al2 O6 C72 C73 -149.6(6) . . . . ?
Al2 O6 C72 C74 90.0(6) . . . . ?
Al2 O6 C72A C74A 158.7(5) . . . . ?
Al2 O6 C72A C73A -72.2(6) . . . . ?
Al2 N2 N1 Al1 76.16(16) . . . . ?
Al2 N2 N1 C3 -96.57(18) . . . . ?
Al2 N2 C20 C19 9.7(3) . . . . ?
Al2 N2 C20 C21 -171.46(17) . . . . ?
Al2 N4 C54 C53 9.3(3) . . . . ?
Al2 N4 C54 C55 -173.01(17) . . . . ?
O3 Al1 O1 C1 148.23(17) . . . . ?
O3 Al1 O5 C69 72.1(4) . . . . ?
O3 Al1 O5 C69A 132.0(4) . . . . ?
O3 C35 C36 C37 -7.0(3) . . . . ?
O3 C35 C36 C40 176.56(19) . . . . ?
O3 C35 C43 C42 -177.57(18) . . . . ?
O3 C35 C43 C44 1.7(3) . . . . ?
O2 Al2 O4 C52 148.39(18) . . . . ?
O2 Al2 O6 C72 130.9(4) . . . . ?
O2 Al2 O6 C72A 71.2(4) . . . . ?
O2 C18 C26 C25 -177.65(18) . . . . ?
O2 C18 C26 C27 1.8(3) . . . . ?
O4 Al2 O2 C18 -162.92(19) . . . . ?
O4 Al2 O6 C72 31.8(4) . . . . ?
O4 Al2 O6 C72A -27.9(4) . . . . ?
O4 C52 C60 C61 1.1(3) . . . . ?
O4 C52 C60 C59 179.6(2) . . . . ?
O4 C52 C53 C54 -6.3(3) . . . . ?
O4 C52 C53 C57 -178.9(2) . . . . ?
O1 Al1 O3 C35 -163.15(19) . . . . ?
O1 Al1 O5 C69 -27.1(4) . . . . ?
O1 Al1 O5 C69A 32.8(4) . . . . ?
O5 Al1 O3 C35 92.9(2) . . . . ?
O5 Al1 O1 C1 -87.60(18) . . . . ?
O6 Al2 O2 C18 93.1(2) . . . . ?
O6 Al2 O4 C52 -87.39(19) . . . . ?
N2 Al2 O2 C18 7.8(2) . . . . ?
N2 Al2 O6 C72 -143.3(4) . . . . ?
N2 Al2 O6 C72A 157.0(4) . . . . ?
N2 N1 C3 C2 -178.06(19) . . . . ?
N2 N1 C3 C4 -0.5(3) . . . . ?
N2 C20 C21 C22 177.2(2) . . . . ?
N3 Al1 O3 C35 7.6(2) . . . . ?
N3 Al1 O5 C69 157.7(4) . . . . ?
N3 Al1 O5 C69A -142.5(4) . . . . ?
N3 N4 C54 C53 -178.18(19) . . . . ?
N3 N4 C54 C55 -0.5(3) . . . . ?
N3 C37 C38 C39 177.1(2) . . . . ?
N1 Al1 O3 C35 -71.6(2) . . . . ?
N1 Al1 O1 C1 28.59(18) . . . . ?
N1 Al1 O5 C69 -122.9(4) . . . . ?
N1 Al1 O5 C69A -63.0(4) . . . . ?
N1 N2 C20 C19 -178.75(18) . . . . ?
N1 N2 C20 C21 0.1(3) . . . . ?
N1 C3 C2 C6 -176.5(2) . . . . ?
N1 C3 C2 C1 9.8(4) . . . . ?
N1 C3 C4 C5 168.8(2) . . . . ?
N4 Al2 O2 C18 -71.5(2) . . . . ?
N4 Al2 O4 C52 28.81(18) . . . . ?
N4 Al2 O6 C72 -64.0(4) . . . . ?
N4 Al2 O6 C72A -123.7(4) . . . . ?
N4 N3 C37 C36 -178.81(18) . . . . ?
N4 N3 C37 C38 -0.1(3) . . . . ?
N4 C54 C53 C52 9.9(4) . . . . ?
N4 C54 C53 C57 -176.5(2) . . . . ?
N4 C54 C55 C56 168.7(2) . . . . ?
C35 C36 C37 N3 1.2(3) . . . . ?
C35 C36 C37 C38 -177.7(2) . . . . ?
C35 C36 C40 C41 1.7(3) . . . . ?
C35 C36 C40 C39 -177.7(2) . . . . ?
C35 C43 C44 C46 -61.5(2) . . . . ?
C35 C43 C44 C47 179.0(2) . . . . ?
C35 C43 C44 C45 58.7(3) . . . . ?
C19 C18 C26 C25 2.3(3) . . . . ?
C19 C18 C26 C27 -178.32(18) . . . . ?
C19 C20 C21 C22 -3.8(2) . . . . ?
C19 C23 C22 C21 -7.4(3) . . . . ?
C18 C19 C20 N2 1.2(3) . . . . ?
C18 C19 C20 C21 -177.8(2) . . . . ?
C18 C19 C23 C24 1.8(3) . . . . ?
C18 C19 C23 C22 -177.8(2) . . . . ?
C18 C26 C25 C24 0.1(3) . . . . ?
C18 C26 C27 C28 -61.7(2) . . . . ?
C18 C26 C27 C30 178.8(2) . . . . ?
C18 C26 C27 C29 58.5(3) . . . . ?
C20 N2 N1 Al1 -95.86(19) . . . . ?
C20 N2 N1 C3 91.4(2) . . . . ?
C20 C19 C18 O2 -6.9(3) . . . . ?
C20 C19 C18 C26 173.22(19) . . . . ?
C20 C19 C23 C24 -175.13(19) . . . . ?
C20 C19 C23 C22 5.2(3) . . . . ?
C20 C21 C22 C23 6.6(3) . . . . ?
C36 C35 C43 C42 2.3(3) . . . . ?
C36 C35 C43 C44 -178.45(18) . . . . ?
C36 C37 C38 C39 -4.0(2) . . . . ?
C36 C40 C39 C38 -7.7(3) . . . . ?
C24 C23 C22 C21 173.0(2) . . . . ?
C25 C26 C27 C28 117.7(2) . . . . ?
C25 C26 C27 C30 -1.8(3) . . . . ?
C25 C26 C27 C29 -122.1(2) . . . . ?
C25 C24 C23 C19 0.6(3) . . . . ?
C25 C24 C23 C22 -179.8(2) . . . . ?
C25 C24 C31 C32 -6.4(3) . . . . ?
C25 C24 C31 C34 -125.2(2) . . . . ?
C25 C24 C31 C33 112.1(3) . . . . ?
C37 N3 N4 Al2 -95.94(19) . . . . ?
C37 N3 N4 C54 91.4(2) . . . . ?
C37 C36 C40 C41 -175.19(19) . . . . ?
C37 C36 C40 C39 5.4(3) . . . . ?
C37 C38 C39 C40 6.9(3) . . . . ?
C41 C40 C39 C38 173.0(2) . . . . ?
C41 C42 C43 C35 0.1(3) . . . . ?
C41 C42 C43 C44 -179.1(2) . . . . ?
C40 C36 C37 N3 178.1(2) . . . . ?
C40 C36 C37 C38 -0.8(2) . . . . ?
C40 C41 C42 C43 -1.7(3) . . . . ?
C40 C41 C48 C51 175.1(2) . . . . ?
C40 C41 C48 C50 56.1(3) . . . . ?
C40 C41 C48 C49 -66.5(3) . . . . ?
C42 C41 C40 C36 0.8(3) . . . . ?
C42 C41 C40 C39 -180.0(2) . . . . ?
C42 C41 C48 C51 -6.5(3) . . . . ?
C42 C41 C48 C50 -125.5(2) . . . . ?
C42 C41 C48 C49 111.9(3) . . . . ?
C42 C43 C44 C46 117.8(2) . . . . ?
C42 C43 C44 C47 -1.8(3) . . . . ?
C42 C43 C44 C45 -122.1(2) . . . . ?
C23 C19 C18 O2 176.58(19) . . . . ?
C23 C19 C18 C26 -3.3(3) . . . . ?
C23 C19 C20 N2 178.2(2) . . . . ?
C23 C19 C20 C21 -0.8(2) . . . . ?
C23 C24 C25 C26 -1.6(3) . . . . ?
C23 C24 C31 C32 175.1(2) . . . . ?
C23 C24 C31 C34 56.3(3) . . . . ?
C23 C24 C31 C33 -66.4(3) . . . . ?
C52 C60 C61 C62 -59.0(3) . . . . ?
C52 C60 C61 C64 62.0(3) . . . . ?
C52 C60 C61 C63 -178.0(2) . . . . ?
C52 C60 C59 C58 -1.8(4) . . . . ?
C52 C53 C57 C58 -0.2(4) . . . . ?
C52 C53 C57 C56 178.7(2) . . . . ?
C60 C52 C53 C54 171.2(2) . . . . ?
C60 C52 C53 C57 -1.3(3) . . . . ?
C60 C59 C58 C57 0.3(4) . . . . ?
C60 C59 C58 C65 -175.0(2) . . . . ?
C27 C26 C25 C24 -179.3(2) . . . . ?
C43 C35 C36 C37 173.14(19) . . . . ?
C43 C35 C36 C40 -3.3(3) . . . . ?
C3 C2 C6 C7 -173.8(2) . . . . ?
C3 C2 C6 C5 5.0(3) . . . . ?
C3 C2 C1 O1 -6.3(3) . . . . ?
C3 C2 C1 C9 171.4(2) . . . . ?
C3 C4 C5 C6 15.6(3) . . . . ?
C54 C53 C57 C58 -173.7(2) . . . . ?
C54 C53 C57 C56 5.2(3) . . . . ?
C54 C55 C56 C57 15.6(3) . . . . ?
C2 C3 C4 C5 -13.4(3) . . . . ?
C2 C6 C7 C8 0.6(4) . . . . ?
C2 C6 C7 C14 175.9(2) . . . . ?
C2 C6 C5 C4 -13.1(3) . . . . ?
C53 C52 C60 C61 -176.27(19) . . . . ?
C53 C52 C60 C59 2.2(3) . . . . ?
C53 C54 C55 C56 -13.3(3) . . . . ?
C53 C57 C58 C59 0.7(4) . . . . ?
C53 C57 C58 C65 176.0(2) . . . . ?
C53 C57 C56 C55 -13.2(3) . . . . ?
C10 C9 C1 O1 1.2(3) . . . . ?
C10 C9 C1 C2 -176.32(19) . . . . ?
C10 C9 C8 C7 176.7(2) . . . . ?
C9 C8 C7 C6 0.3(4) . . . . ?
C9 C8 C7 C14 -175.0(2) . . . . ?
C31 C24 C25 C26 179.8(2) . . . . ?
C31 C24 C23 C19 179.2(2) . . . . ?
C31 C24 C23 C22 -1.3(4) . . . . ?
C6 C2 C1 O1 -179.0(2) . . . . ?
C6 C2 C1 C9 -1.4(3) . . . . ?
C6 C7 C14 C17 -71.6(3) . . . . ?
C6 C7 C14 C16 168.8(2) . . . . ?
C6 C7 C14 C15 50.2(3) . . . . ?
C1 C2 C6 C7 -0.1(4) . . . . ?
C1 C2 C6 C5 178.7(2) . . . . ?
C1 C9 C8 C7 -1.8(3) . . . . ?
C61 C60 C59 C58 176.6(2) . . . . ?
C57 C58 C65 C66 168.8(2) . . . . ?
C57 C58 C65 C67 -71.9(3) . . . . ?
C57 C58 C65 C68 50.2(4) . . . . ?
C48 C41 C40 C36 179.3(2) . . . . ?
C48 C41 C40 C39 -1.5(4) . . . . ?
C48 C41 C42 C43 179.8(2) . . . . ?
C59 C60 C61 C62 122.7(2) . . . . ?
C59 C60 C61 C64 -116.4(2) . . . . ?
C59 C60 C61 C63 3.6(3) . . . . ?
C59 C58 C65 C66 -16.3(4) . . . . ?
C59 C58 C65 C67 103.1(3) . . . . ?
C59 C58 C65 C68 -134.8(3) . . . . ?
C8 C9 C1 O1 179.67(19) . . . . ?
C8 C9 C1 C2 2.1(3) . . . . ?
C8 C7 C14 C17 103.3(3) . . . . ?
C8 C7 C14 C16 -16.3(4) . . . . ?
C8 C7 C14 C15 -134.9(3) . . . . ?
C4 C3 C2 C6 5.6(3) . . . . ?
C4 C3 C2 C1 -168.1(2) . . . . ?
C7 C6 C5 C4 165.6(3) . . . . ?
C55 C54 C53 C52 -168.1(2) . . . . ?
C55 C54 C53 C57 5.4(3) . . . . ?
C58 C57 C56 C55 165.5(3) . . . . ?
C11 C10 C9 C1 -58.8(3) . . . . ?
C11 C10 C9 C8 122.8(2) . . . . ?
C12 C10 C9 C1 61.7(3) . . . . ?
C12 C10 C9 C8 -116.7(2) . . . . ?
C56 C57 C58 C59 -177.9(3) . . . . ?
C56 C57 C58 C65 -2.6(4) . . . . ?
C13 C10 C9 C1 -178.0(2) . . . . ?
C13 C10 C9 C8 3.6(3) . . . . ?
C5 C6 C7 C8 -177.9(3) . . . . ?
C5 C6 C7 C14 -2.6(4) . . . . ?
